data_4518204
loop_
_publ_author_name
'D\;abrowa, Kajetan'
'Niedba\/la, Patryk'
'Pawlak, Marcin'
'Lindner, Marcin'
'Ignacak, Wiktor'
'Jurczak, Janusz'

_publ_section_title
;
 Tuning Anion-Binding Properties of 22-Membered Unclosed Cryptands by
 Structural Modification of the Lariat Arm.
;
_journal_issue 45
_journal_name_full 'ACS omega'
_journal_page_first 29601
_journal_page_last 29608
_journal_paper_doi 10.1021/acsomega.0c04660
_journal_volume 5
_journal_year 2020
_chemical_formula_sum 'C28 H32 N6 O9.26'
_chemical_formula_weight 600.68
_space_group_IT_number 14
_space_group_name_Hall '-P 2ybc'
_space_group_name_H-M_alt 'P 1 21/c 1'
_symmetry_cell_setting monoclinic
_symmetry_space_group_name_H-M 'P 1 21/c 1'
_atom_sites_solution_hydrogens geom
_atom_sites_solution_primary direct
_atom_sites_solution_secondary difmap
_audit_creation_method SHELXL-97
_cell_angle_alpha 90.00
_cell_angle_beta 93.185(2)
_cell_angle_gamma 90.00
_cell_formula_units_Z 4
_cell_length_a 8.8241(2)
_cell_length_b 15.4498(3)
_cell_length_c 20.9753(5)
_cell_measurement_reflns_used 40154
_cell_measurement_temperature 100(2)
_cell_measurement_theta_max 2.64
_cell_measurement_theta_min 2.64
_cell_volume 2855.16(11)
_computing_cell_refinement
;
CrysAlis RED, Oxford Diffraction Ltd.,
Version 1.171.28cycle4 beta (release 11-11-2005 CrysAlis171 .NET)
(compiled Nov 11 2005,15:50:43)
;
_computing_data_collection
;
CrysAlis CCD, Oxford Diffraction Ltd.,
Version 1.171.28cycle4 beta (release 11-11-2005 CrysAlis171 .NET)
(compiled Nov 11 2005,15:50:43)
;
_computing_data_reduction
;
CrysAlis RED, Oxford Diffraction Ltd.,
Version 1.171.28cycle4 beta (release 11-11-2005 CrysAlis171 .NET)
(compiled Nov 11 2005,15:50:43)
;
_computing_molecular_graphics Diamond
_computing_publication_material SHELXTL-97
_computing_structure_refinement 'SHELXL-97 (Sheldrick, 1997)'
_computing_structure_solution 'SHELXS-97 (Sheldrick, 1990)'
_diffrn_ambient_temperature 100(2)
_diffrn_detector_area_resol_mean 8.6479
_diffrn_measured_fraction_theta_full 0.990
_diffrn_measured_fraction_theta_max 0.948
_diffrn_measurement_device_type KM4CCD
_diffrn_measurement_method 'omega scan'
_diffrn_radiation_monochromator graphite
_diffrn_radiation_source 'fine-focus sealed tube'
_diffrn_radiation_type MoK\a
_diffrn_radiation_wavelength 0.71073
_diffrn_reflns_av_R_equivalents 0.0209
_diffrn_reflns_av_sigmaI/netI 0.0333
_diffrn_reflns_limit_h_max 11
_diffrn_reflns_limit_h_min -11
_diffrn_reflns_limit_k_max 20
_diffrn_reflns_limit_k_min -19
_diffrn_reflns_limit_l_max 28
_diffrn_reflns_limit_l_min -27
_diffrn_reflns_number 40154
_diffrn_reflns_theta_full 28.00
_diffrn_reflns_theta_max 28.74
_diffrn_reflns_theta_min 2.64
_diffrn_standards_decay_% 2
_diffrn_standards_number '1 frame'
_exptl_absorpt_coefficient_mu 0.107
_exptl_absorpt_correction_T_max 0.98
_exptl_absorpt_correction_T_min 0.96
_exptl_absorpt_correction_type multi-scan
_exptl_absorpt_process_details
;
CrysAlis RED, Oxford Diffraction Ltd.,
Version 1.171.28cycle4 beta (release 11-11-2005 CrysAlis171 .NET)
(compiled Nov 11 2005,15:50:43)
Empirical absorption correction using spherical harmonics,
 implemented in SCALE3 ABSPACK scaling algorithm.
;
_exptl_crystal_colour colourless
_exptl_crystal_density_diffrn 1.397
_exptl_crystal_density_method 'not measured'
_exptl_crystal_description prismatic
_exptl_crystal_F_000 1264
_exptl_crystal_size_max 0.34
_exptl_crystal_size_mid 0.21
_exptl_crystal_size_min 0.17
_refine_diff_density_max 0.252
_refine_diff_density_min -0.229
_refine_diff_density_rms 0.040
_refine_ls_extinction_method none
_refine_ls_goodness_of_fit_ref 0.976
_refine_ls_hydrogen_treatment mixed
_refine_ls_matrix_type full
_refine_ls_number_parameters 439
_refine_ls_number_reflns 7010
_refine_ls_number_restraints 0
_refine_ls_restrained_S_all 0.976
_refine_ls_R_factor_all 0.0502
_refine_ls_R_factor_gt 0.0321
_refine_ls_shift/su_max 0.001
_refine_ls_shift/su_mean 0.000
_refine_ls_structure_factor_coef Fsqd
_refine_ls_weighting_details 'calc w=1/[\s^2^(Fo^2^)+(0.0503P)^2^+0.0000P] where P=(Fo^2^+2Fc^2^)/3'
_refine_ls_weighting_scheme calc
_refine_ls_wR_factor_gt 0.0795
_refine_ls_wR_factor_ref 0.0827
_reflns_number_gt 5003
_reflns_number_total 7010
_reflns_threshold_expression >2sigma(I)
_cod_data_source_file UC_2.CIF
_cod_data_source_block UC_2
_cod_depositor_comments
;
The following automatic conversions were performed:

data item '_symmetry_cell_setting' value 'Monoclinic' was changed to
'monoclinic' in accordance with the
/home/data/users/saulius/crontab/automatic-downloads/rss-feeds/ACS/lib/dictionaries/cif_core.dic
dictionary named 'cif_core.dic' version 2.4.2 last updated on
2011-04-26.

Automatic conversion script
Id: cif_fix_values 7556 2019-12-06 15:28:31Z antanas 

 Adding full bibliography for 4518204--4518207.cif.
;
_cod_original_sg_symbol_H-M P21/c
_cod_database_code 4518204

loop_
_symmetry_equiv_pos_as_xyz
'x, y, z'
'-x, y+1/2, -z+1/2'
'-x, -y, -z'
'x, -y-1/2, z-1/2'

loop_
_atom_site_label
_atom_site_type_symbol
_atom_site_fract_x
_atom_site_fract_y
_atom_site_fract_z
_atom_site_U_iso_or_equiv
_atom_site_adp_type
_atom_site_occupancy
_atom_site_symmetry_multiplicity
_atom_site_calc_flag
_atom_site_refinement_flags
_atom_site_disorder_assembly
_atom_site_disorder_group
C1 C 0.40520(13) 0.14353(7) 0.19190(5) 0.0213(2) Uani 1 1 d . . .
H1 H 0.4795 0.1106 0.2158 0.026 Uiso 1 1 calc R . .
C2 C 0.32433(12) 0.20626(7) 0.22307(5) 0.0196(2) Uani 1 1 d . . .
H2 H 0.3426 0.2159 0.2676 0.023 Uiso 1 1 calc R . .
C3 C 0.38119(12) 0.12740(7) 0.12717(5) 0.0206(2) Uani 1 1 d . . .
H3 H 0.4390 0.0849 0.1066 0.025 Uiso 1 1 calc R . .
C4 C 0.21626(12) 0.25468(7) 0.18811(5) 0.0159(2) Uani 1 1 d . . .
C5 C 0.27068(12) 0.17493(7) 0.09324(5) 0.0173(2) Uani 1 1 d . . .
N6 N 0.06945(10) 0.28286(6) 0.08719(4) 0.01616(19) Uani 1 1 d . . .
C7 C -0.07695(12) 0.27024(7) 0.10025(5) 0.0160(2) Uani 1 1 d . . .
O8 O -0.11346(8) 0.22348(5) 0.14508(3) 0.01938(17) Uani 1 1 d . . .
C9 C -0.34233(12) 0.27889(7) 0.05678(5) 0.0198(2) Uani 1 1 d . . .
H9 H -0.3648 0.2328 0.0847 0.024 Uiso 1 1 calc R . .
C10 C -0.16352(13) 0.38043(7) 0.01629(5) 0.0204(2) Uani 1 1 d . . .
H10 H -0.0641 0.4041 0.0168 0.025 Uiso 1 1 calc R . .
C11 C -0.45543(13) 0.31335(8) 0.01613(5) 0.0234(3) Uani 1 1 d . . .
H11 H -0.5558 0.2911 0.0163 0.028 Uiso 1 1 calc R . .
C12 C -0.27742(14) 0.41397(8) -0.02465(6) 0.0257(3) Uani 1 1 d . . .
H12 H -0.2558 0.4602 -0.0526 0.031 Uiso 1 1 calc R . .
C13 C -0.42277(14) 0.38014(8) -0.02478(6) 0.0266(3) Uani 1 1 d . . .
H13 H -0.5005 0.4029 -0.0531 0.032 Uiso 1 1 calc R . .
O14 O 0.13367(8) 0.32175(5) 0.21176(3) 0.01790(17) Uani 1 1 d . . .
O15 O 0.22871(9) 0.16408(5) 0.02951(3) 0.02069(18) Uani 1 1 d . . .
C16 C 0.14414(13) 0.33641(7) 0.27915(5) 0.0185(2) Uani 1 1 d . . .
H16A H 0.1152 0.3971 0.2874 0.022 Uiso 1 1 calc R . .
H16B H 0.2512 0.3290 0.2949 0.022 Uiso 1 1 calc R . .
C17 C 0.32168(14) 0.11256(7) -0.00926(6) 0.0239(3) Uani 1 1 d . A .
H17A H 0.4285 0.1173 0.0075 0.029 Uiso 1 1 calc R . .
H17B H 0.3157 0.1361 -0.0532 0.029 Uiso 1 1 calc R . .
C18 C 0.04591(12) 0.27733(7) 0.31677(5) 0.0178(2) Uani 1 1 d . . .
C19 C 0.27755(14) 0.01805(7) -0.01182(6) 0.0242(3) Uani 1 1 d . . .
O20 O 0.06520(9) 0.27764(5) 0.37566(4) 0.02369(18) Uani 1 1 d . . .
O21A O 0.3273(2) -0.02706(12) -0.05584(9) 0.0229(4) Uani 0.744(3) 1 d P A 1
O21B O 0.3701(6) -0.0369(4) -0.0323(3) 0.0227(11) Uani 0.256(3) 1 d P A 2
N22 N -0.06027(11) 0.23224(6) 0.28360(5) 0.0188(2) Uani 1 1 d . . .
N23 N 0.17524(11) -0.00959(6) 0.02757(4) 0.0171(2) Uani 1 1 d . A .
C24 C -0.16623(13) 0.17512(7) 0.31374(5) 0.0212(2) Uani 1 1 d . . .
H24A H -0.2682 0.2020 0.3115 0.025 Uiso 1 1 calc R . .
H24B H -0.1336 0.1679 0.3594 0.025 Uiso 1 1 calc R . .
C25 C 0.13540(12) -0.10088(7) 0.03194(5) 0.0176(2) Uani 1 1 d . . .
H25A H 0.1307 -0.1267 -0.0113 0.021 Uiso 1 1 calc R A .
H25B H 0.0336 -0.1062 0.0492 0.021 Uiso 1 1 calc R . .
C26 C -0.17565(12) 0.08646(7) 0.28175(6) 0.0210(2) Uani 1 1 d . . .
H26A H -0.2415 0.0484 0.3062 0.025 Uiso 1 1 calc R . .
H26B H -0.2238 0.0930 0.2382 0.025 Uiso 1 1 calc R . .
C27 C 0.24957(12) -0.15032(7) 0.07455(5) 0.0175(2) Uani 1 1 d . A .
H27A H 0.2208 -0.2122 0.0755 0.021 Uiso 1 1 calc R . .
H27B H 0.3514 -0.1460 0.0572 0.021 Uiso 1 1 calc R . .
N28 N -0.02849(11) 0.04508(6) 0.27726(5) 0.0184(2) Uani 1 1 d . . .
N29 N 0.25431(11) -0.11513(6) 0.13900(4) 0.0170(2) Uani 1 1 d . . .
C30 C 0.05878(13) 0.02237(7) 0.32848(5) 0.0179(2) Uani 1 1 d . . .
C31 C 0.37649(12) -0.12144(7) 0.17900(5) 0.0179(2) Uani 1 1 d . A .
O32 O 0.02150(9) 0.03249(5) 0.38406(4) 0.02343(19) Uani 1 1 d . . .
O33 O 0.49512(9) -0.15728(6) 0.16519(4) 0.0308(2) Uani 1 1 d . . .
N34 N 0.22564(10) -0.04807(6) 0.25609(4) 0.01654(19) Uani 1 1 d . A .
C35 C 0.21003(12) -0.01606(7) 0.31484(5) 0.0171(2) Uani 1 1 d . . .
C36 C 0.36059(12) -0.08275(7) 0.24416(5) 0.0168(2) Uani 1 1 d . . .
C37 C 0.32574(13) -0.01692(7) 0.36253(5) 0.0208(2) Uani 1 1 d . A .
H37 H 0.3096 0.0059 0.4037 0.025 Uiso 1 1 calc R . .
C38 C 0.48260(13) -0.08552(7) 0.28884(5) 0.0199(2) Uani 1 1 d . A .
H38 H 0.5765 -0.1103 0.2783 0.024 Uiso 1 1 calc R . .
C39 C 0.46482(13) -0.05156(7) 0.34898(5) 0.0217(2) Uani 1 1 d . . .
H39 H 0.5466 -0.0520 0.3804 0.026 Uiso 1 1 calc R A .
C40 C 0.18668(12) 0.23794(7) 0.12312(5) 0.0157(2) Uani 1 1 d . . .
C41 C -0.19509(12) 0.31186(7) 0.05669(5) 0.0169(2) Uani 1 1 d . . .
O1S O 0.02921(11) 0.54744(6) 0.36668(4) 0.0277(2) Uani 1 1 d . . .
O2S O 0.17600(9) 0.15411(6) 0.46648(4) 0.02394(19) Uani 1 1 d . . .
O3S O 0.3077(4) 0.0025(2) -0.15564(15) 0.0270(12) Uani 0.256(3) 1 d P . .
H6 H 0.0925(15) 0.3050(8) 0.0496(6) 0.028(4) Uiso 1 1 d . . .
H22 H -0.0663(15) 0.2386(8) 0.2403(7) 0.029(4) Uiso 1 1 d . . .
H23 H 0.1347(15) 0.0255(9) 0.0540(6) 0.029(4) Uiso 1 1 d . . .
H28 H 0.0062(15) 0.0377(9) 0.2404(7) 0.032(4) Uiso 1 1 d . . .
H29 H 0.1790(16) -0.0878(9) 0.1529(6) 0.030(4) Uiso 1 1 d . . .
H1SA H 0.0335(17) 0.6071(11) 0.3603(7) 0.045 Uiso 1 1 d . . .
H2SA H 0.1283(17) 0.1105(10) 0.4460(7) 0.045 Uiso 1 1 d . . .
H1SB H 0.123(2) 0.5348(10) 0.3791(7) 0.045 Uiso 1 1 d . . .
H2SB H 0.1502(17) 0.2003(10) 0.4414(7) 0.045 Uiso 1 1 d . . .

loop_
_atom_site_aniso_label
_atom_site_aniso_U_11
_atom_site_aniso_U_22
_atom_site_aniso_U_33
_atom_site_aniso_U_23
_atom_site_aniso_U_13
_atom_site_aniso_U_12
C1 0.0151(6) 0.0192(6) 0.0293(6) 0.0034(5) -0.0020(5) 0.0008(5)
C2 0.0188(6) 0.0202(6) 0.0195(6) 0.0007(5) -0.0013(5) -0.0019(4)
C3 0.0168(6) 0.0163(5) 0.0293(6) -0.0021(5) 0.0061(5) 0.0001(4)
C4 0.0141(5) 0.0146(5) 0.0194(5) 0.0002(4) 0.0035(4) -0.0014(4)
C5 0.0176(6) 0.0163(5) 0.0182(5) -0.0009(4) 0.0041(4) -0.0045(4)
N6 0.0164(5) 0.0183(5) 0.0139(5) 0.0021(4) 0.0016(4) 0.0005(4)
C7 0.0182(6) 0.0141(5) 0.0158(5) -0.0029(4) 0.0016(4) -0.0004(4)
O8 0.0191(4) 0.0214(4) 0.0177(4) 0.0037(3) 0.0016(3) -0.0013(3)
C9 0.0209(6) 0.0181(5) 0.0203(6) -0.0006(5) 0.0018(4) 0.0000(5)
C10 0.0185(6) 0.0209(6) 0.0224(6) 0.0008(5) 0.0049(5) 0.0024(5)
C11 0.0173(6) 0.0251(6) 0.0275(6) -0.0019(5) -0.0007(5) 0.0011(5)
C12 0.0267(7) 0.0252(6) 0.0255(6) 0.0082(5) 0.0041(5) 0.0057(5)
C13 0.0233(6) 0.0301(7) 0.0259(6) 0.0044(5) -0.0042(5) 0.0081(5)
O14 0.0207(4) 0.0182(4) 0.0150(4) 0.0000(3) 0.0027(3) 0.0042(3)
O15 0.0252(4) 0.0191(4) 0.0182(4) -0.0033(3) 0.0047(3) 0.0016(3)
C16 0.0221(6) 0.0187(5) 0.0147(5) -0.0019(4) 0.0019(4) 0.0013(4)
C17 0.0278(6) 0.0218(6) 0.0233(6) -0.0045(5) 0.0122(5) -0.0019(5)
C18 0.0192(6) 0.0159(5) 0.0188(5) -0.0018(4) 0.0039(4) 0.0057(4)
C19 0.0228(6) 0.0217(6) 0.0289(6) -0.0056(5) 0.0080(5) -0.0011(5)
O20 0.0272(5) 0.0281(4) 0.0160(4) -0.0009(3) 0.0036(3) 0.0011(4)
O21A 0.0249(10) 0.0227(8) 0.0217(10) -0.0063(7) 0.0070(7) 0.0001(6)
O21B 0.027(3) 0.023(2) 0.020(3) -0.002(2) 0.0081(19) 0.0030(19)
N22 0.0217(5) 0.0186(5) 0.0165(5) 0.0004(4) 0.0045(4) 0.0005(4)
N23 0.0186(5) 0.0161(5) 0.0167(5) -0.0012(4) 0.0021(4) 0.0011(4)
C24 0.0206(6) 0.0202(6) 0.0237(6) -0.0014(5) 0.0094(5) 0.0008(5)
C25 0.0188(6) 0.0171(5) 0.0169(5) -0.0010(4) 0.0002(4) -0.0015(4)
C26 0.0169(6) 0.0210(6) 0.0254(6) -0.0022(5) 0.0051(4) -0.0013(5)
C27 0.0188(6) 0.0192(5) 0.0148(5) -0.0012(4) 0.0024(4) 0.0009(4)
N28 0.0187(5) 0.0189(5) 0.0180(5) -0.0024(4) 0.0048(4) 0.0003(4)
N29 0.0148(5) 0.0216(5) 0.0149(5) -0.0016(4) 0.0019(4) 0.0034(4)
C30 0.0201(6) 0.0143(5) 0.0195(6) -0.0026(4) 0.0034(4) -0.0038(4)
C31 0.0174(6) 0.0169(5) 0.0193(6) 0.0005(4) 0.0010(4) 0.0005(4)
O32 0.0251(4) 0.0270(4) 0.0187(4) -0.0041(3) 0.0061(3) -0.0013(3)
O33 0.0208(4) 0.0450(5) 0.0261(4) -0.0116(4) -0.0036(3) 0.0140(4)
N34 0.0185(5) 0.0140(4) 0.0173(5) 0.0000(4) 0.0026(4) -0.0007(4)
C35 0.0194(6) 0.0145(5) 0.0177(5) -0.0001(4) 0.0034(4) -0.0039(4)
C36 0.0186(6) 0.0140(5) 0.0180(5) 0.0015(4) 0.0019(4) -0.0007(4)
C37 0.0246(6) 0.0205(6) 0.0174(5) -0.0027(5) 0.0023(5) -0.0052(5)
C38 0.0177(6) 0.0191(6) 0.0229(6) -0.0006(5) 0.0006(4) 0.0005(5)
C39 0.0203(6) 0.0243(6) 0.0199(6) 0.0001(5) -0.0035(5) -0.0035(5)
C40 0.0135(5) 0.0149(5) 0.0188(5) 0.0028(4) 0.0020(4) -0.0010(4)
C41 0.0174(5) 0.0173(5) 0.0163(5) -0.0023(4) 0.0023(4) 0.0028(4)
O1S 0.0362(5) 0.0225(4) 0.0250(5) 0.0022(4) 0.0069(4) 0.0016(4)
O2S 0.0241(5) 0.0278(5) 0.0198(4) -0.0032(4) 0.0001(3) -0.0014(4)
O3S 0.025(2) 0.032(2) 0.0232(19) -0.0013(14) -0.0022(14) 0.0029(14)

loop_
_atom_type_symbol
_atom_type_description
_atom_type_scat_dispersion_real
_atom_type_scat_dispersion_imag
_atom_type_scat_source
C C 0.0033 0.0016 'International Tables Vol C Tables 4.2.6.8 and 6.1.1.4'
H H 0.0000 0.0000 'International Tables Vol C Tables 4.2.6.8 and 6.1.1.4'
N N 0.0061 0.0033 'International Tables Vol C Tables 4.2.6.8 and 6.1.1.4'
O O 0.0106 0.0060 'International Tables Vol C Tables 4.2.6.8 and 6.1.1.4'

loop_
_geom_angle_atom_site_label_1
_geom_angle_atom_site_label_2
_geom_angle_atom_site_label_3
_geom_angle
_geom_angle_site_symmetry_1
_geom_angle_site_symmetry_3
_geom_angle_publ_flag
C3 C1 C2 122.18(10) . . ?
C3 C1 H1 118.9 . . ?
C2 C1 H1 118.9 . . ?
C1 C2 C4 118.90(10) . . ?
C1 C2 H2 120.6 . . ?
C4 C2 H2 120.6 . . ?
C1 C3 C5 118.24(10) . . ?
C1 C3 H3 120.9 . . ?
C5 C3 H3 120.9 . . ?
O14 C4 C2 125.28(10) . . ?
O14 C4 C40 114.66(9) . . ?
C2 C4 C40 120.05(10) . . ?
O15 C5 C3 125.29(10) . . ?
O15 C5 C40 113.60(9) . . ?
C3 C5 C40 121.07(10) . . ?
C7 N6 C40 119.80(9) . . ?
C7 N6 H6 120.2(8) . . ?
C40 N6 H6 117.3(8) . . ?
O8 C7 N6 121.94(10) . . ?
O8 C7 C41 120.79(10) . . ?
N6 C7 C41 117.21(9) . . ?
C11 C9 C41 119.91(11) . . ?
C11 C9 H9 120.0 . . ?
C41 C9 H9 120.0 . . ?
C12 C10 C41 119.88(11) . . ?
C12 C10 H10 120.1 . . ?
C41 C10 H10 120.1 . . ?
C13 C11 C9 120.13(11) . . ?
C13 C11 H11 119.9 . . ?
C9 C11 H11 119.9 . . ?
C13 C12 C10 119.99(11) . . ?
C13 C12 H12 120.0 . . ?
C10 C12 H12 120.0 . . ?
C11 C13 C12 120.36(11) . . ?
C11 C13 H13 119.8 . . ?
C12 C13 H13 119.8 . . ?
C4 O14 C16 118.01(8) . . ?
C5 O15 C17 119.22(9) . . ?
O14 C16 C18 114.41(9) . . ?
O14 C16 H16A 108.7 . . ?
C18 C16 H16A 108.7 . . ?
O14 C16 H16B 108.7 . . ?
C18 C16 H16B 108.7 . . ?
H16A C16 H16B 107.6 . . ?
O15 C17 C19 113.79(9) . . ?
O15 C17 H17A 108.8 . . ?
C19 C17 H17A 108.8 . . ?
O15 C17 H17B 108.8 . . ?
C19 C17 H17B 108.8 . . ?
H17A C17 H17B 107.7 . . ?
O20 C18 N22 125.25(10) . . ?
O20 C18 C16 117.89(10) . . ?
N22 C18 C16 116.77(9) . . ?
O21A C19 N23 123.82(13) . . ?
O21B C19 N23 117.9(3) . . ?
O21A C19 C17 117.56(13) . . ?
O21B C19 C17 119.3(3) . . ?
N23 C19 C17 118.13(10) . . ?
C18 N22 C24 122.70(9) . . ?
C18 N22 H22 117.6(8) . . ?
C24 N22 H22 119.7(8) . . ?
C19 N23 C25 121.68(10) . . ?
C19 N23 H23 121.0(9) . . ?
C25 N23 H23 117.1(9) . . ?
N22 C24 C26 111.96(9) . . ?
N22 C24 H24A 109.2 . . ?
C26 C24 H24A 109.2 . . ?
N22 C24 H24B 109.2 . . ?
C26 C24 H24B 109.2 . . ?
H24A C24 H24B 107.9 . . ?
N23 C25 C27 111.72(9) . . ?
N23 C25 H25A 109.3 . . ?
C27 C25 H25A 109.3 . . ?
N23 C25 H25B 109.3 . . ?
C27 C25 H25B 109.3 . . ?
H25A C25 H25B 107.9 . . ?
N28 C26 C24 113.33(9) . . ?
N28 C26 H26A 108.9 . . ?
C24 C26 H26A 108.9 . . ?
N28 C26 H26B 108.9 . . ?
C24 C26 H26B 108.9 . . ?
H26A C26 H26B 107.7 . . ?
N29 C27 C25 110.07(9) . . ?
N29 C27 H27A 109.6 . . ?
C25 C27 H27A 109.6 . . ?
N29 C27 H27B 109.6 . . ?
C25 C27 H27B 109.6 . . ?
H27A C27 H27B 108.2 . . ?
C30 N28 C26 122.74(10) . . ?
C30 N28 H28 118.2(9) . . ?
C26 N28 H28 118.9(9) . . ?
C31 N29 C27 122.54(9) . . ?
C31 N29 H29 116.1(9) . . ?
C27 N29 H29 121.3(9) . . ?
O32 C30 N28 123.60(11) . . ?
O32 C30 C35 120.94(10) . . ?
N28 C30 C35 115.45(10) . . ?
O33 C31 N29 123.57(10) . . ?
O33 C31 C36 120.99(9) . . ?
N29 C31 C36 115.44(9) . . ?
C36 N34 C35 117.12(9) . . ?
N34 C35 C37 123.28(10) . . ?
N34 C35 C30 117.26(10) . . ?
C37 C35 C30 119.46(10) . . ?
N34 C36 C38 123.32(10) . . ?
N34 C36 C31 117.15(9) . . ?
C38 C36 C31 119.52(10) . . ?
C39 C37 C35 118.75(10) . . ?
C39 C37 H37 120.6 . . ?
C35 C37 H37 120.6 . . ?
C39 C38 C36 118.75(10) . . ?
C39 C38 H38 120.6 . . ?
C36 C38 H38 120.6 . . ?
C37 C39 C38 118.76(10) . . ?
C37 C39 H39 120.6 . . ?
C38 C39 H39 120.6 . . ?
C5 C40 C4 119.52(10) . . ?
C5 C40 N6 119.40(9) . . ?
C4 C40 N6 121.07(9) . . ?
C10 C41 C9 119.71(10) . . ?
C10 C41 C7 122.87(10) . . ?
C9 C41 C7 117.41(10) . . ?
H1SA O1S H1SB 102.5(14) . . ?
H2SA O2S H2SB 102.6(13) . . ?

loop_
_geom_bond_atom_site_label_1
_geom_bond_atom_site_label_2
_geom_bond_distance
_geom_bond_site_symmetry_2
_geom_bond_publ_flag
C1 C3 1.3851(16) . ?
C1 C2 1.3884(15) . ?
C1 H1 0.9500 . ?
C2 C4 1.3888(15) . ?
C2 H2 0.9500 . ?
C3 C5 1.3855(16) . ?
C3 H3 0.9500 . ?
C4 O14 1.3753(13) . ?
C4 C40 1.3979(15) . ?
C5 O15 1.3775(13) . ?
C5 C40 1.3934(15) . ?
N6 C7 1.3495(14) . ?
N6 C40 1.4258(13) . ?
N6 H6 0.892(13) . ?
C7 O8 1.2423(12) . ?
C7 C41 1.4931(15) . ?
C9 C11 1.3827(16) . ?
C9 C41 1.3956(15) . ?
C9 H9 0.9500 . ?
C10 C12 1.3858(16) . ?
C10 C41 1.3944(15) . ?
C10 H10 0.9500 . ?
C11 C13 1.3826(17) . ?
C11 H11 0.9500 . ?
C12 C13 1.3849(17) . ?
C12 H12 0.9500 . ?
C13 H13 0.9500 . ?
O14 C16 1.4294(12) . ?
O15 C17 1.4290(13) . ?
C16 C18 1.5110(15) . ?
C16 H16A 0.9900 . ?
C16 H16B 0.9900 . ?
C17 C19 1.5113(16) . ?
C17 H17A 0.9900 . ?
C17 H17B 0.9900 . ?
C18 O20 1.2375(13) . ?
C18 N22 1.3322(14) . ?
C19 O21A 1.255(2) . ?
C19 O21B 1.270(5) . ?
C19 N23 1.3279(14) . ?
N22 C24 1.4554(14) . ?
N22 H22 0.913(13) . ?
N23 C25 1.4576(13) . ?
N23 H23 0.867(14) . ?
C24 C26 1.5256(15) . ?
C24 H24A 0.9900 . ?
C24 H24B 0.9900 . ?
C25 C27 1.5156(15) . ?
C25 H25A 0.9900 . ?
C25 H25B 0.9900 . ?
C26 N28 1.4551(14) . ?
C26 H26A 0.9900 . ?
C26 H26B 0.9900 . ?
C27 N29 1.4557(13) . ?
C27 H27A 0.9900 . ?
C27 H27B 0.9900 . ?
N28 C30 1.3336(15) . ?
N28 H28 0.854(14) . ?
N29 C31 1.3323(14) . ?
N29 H29 0.852(14) . ?
C30 O32 1.2387(13) . ?
C30 C35 1.5026(15) . ?
C31 O33 1.2328(13) . ?
C31 C36 1.5055(15) . ?
N34 C36 1.3419(14) . ?
N34 C35 1.3419(13) . ?
C35 C37 1.3892(16) . ?
C36 C38 1.3883(15) . ?
C37 C39 1.3827(16) . ?
C37 H37 0.9500 . ?
C38 C39 1.3831(15) . ?
C38 H38 0.9500 . ?
C39 H39 0.9500 . ?
O1S H1SA 0.933(16) . ?
O1S H1SB 0.876(17) . ?
O2S H2SA 0.892(16) . ?
O2S H2SB 0.909(16) . ?

loop_
_geom_hbond_atom_site_label_D
_geom_hbond_atom_site_label_H
_geom_hbond_atom_site_label_A
_geom_hbond_distance_DH
_geom_hbond_distance_HA
_geom_hbond_distance_DA
_geom_hbond_angle_DHA
_geom_hbond_site_symmetry_A
N6 H6 O2S 0.892(13) 2.032(14) 2.9169(12) 171.2(12) 4_565
N22 H22 O8 0.913(13) 2.030(14) 2.9205(12) 164.6(12) .
N23 H23 O1S 0.867(14) 2.290(14) 3.0653(13) 149.0(11) 2_545
N28 H28 O1S 0.854(14) 2.256(14) 3.0189(13) 148.7(12) 2_545
N29 H29 N34 0.852(14) 2.266(13) 2.6904(13) 110.9(11) .
O1S H1SA O8 0.933(16) 1.936(16) 2.8340(12) 160.7(14) 2
O2S H2SA O32 0.892(16) 1.973(16) 2.8489(12) 166.8(13) .
O1S H1SB O3S 0.876(17) 1.911(17) 2.642(3) 140.0(14) 4_566
O1S H1SB O21A 0.876(17) 2.203(17) 3.030(2) 157.4(14) 4_566
O2S H2SB O20 0.909(16) 1.942(16) 2.8320(12) 165.6(13) .

loop_
_geom_torsion_atom_site_label_1
_geom_torsion_atom_site_label_2
_geom_torsion_atom_site_label_3
_geom_torsion_atom_site_label_4
_geom_torsion
_geom_torsion_site_symmetry_1
_geom_torsion_site_symmetry_2
_geom_torsion_site_symmetry_3
_geom_torsion_site_symmetry_4
_geom_torsion_publ_flag
C3 C1 C2 C4 -0.28(17) . . . . ?
C2 C1 C3 C5 -1.11(16) . . . . ?
C1 C2 C4 O14 -176.36(10) . . . . ?
C1 C2 C4 C40 2.16(16) . . . . ?
C1 C3 C5 O15 -177.03(10) . . . . ?
C1 C3 C5 C40 0.63(16) . . . . ?
C40 N6 C7 O8 3.61(15) . . . . ?
C40 N6 C7 C41 -173.79(9) . . . . ?
C41 C9 C11 C13 0.28(17) . . . . ?
C41 C10 C12 C13 0.86(17) . . . . ?
C9 C11 C13 C12 -1.06(18) . . . . ?
C10 C12 C13 C11 0.49(18) . . . . ?
C2 C4 O14 C16 -8.57(15) . . . . ?
C40 C4 O14 C16 172.83(9) . . . . ?
C3 C5 O15 C17 -12.74(15) . . . . ?
C40 C5 O15 C17 169.45(9) . . . . ?
C4 O14 C16 C18 -80.69(11) . . . . ?
C5 O15 C17 C19 90.71(12) . . . . ?
O14 C16 C18 O20 169.79(9) . . . . ?
O14 C16 C18 N22 -13.57(14) . . . . ?
O15 C17 C19 O21A 163.15(14) . . . . ?
O15 C17 C19 O21B -164.3(3) . . . . ?
O15 C17 C19 N23 -9.11(16) . . . . ?
O20 C18 N22 C24 -1.50(17) . . . . ?
C16 C18 N22 C24 -177.87(9) . . . . ?
O21A C19 N23 C25 13.4(2) . . . . ?
O21B C19 N23 C25 -19.3(3) . . . . ?
C17 C19 N23 C25 -174.89(10) . . . . ?
C18 N22 C24 C26 -131.46(11) . . . . ?
C19 N23 C25 C27 81.42(12) . . . . ?
N22 C24 C26 N28 53.47(13) . . . . ?
N23 C25 C27 N29 60.88(12) . . . . ?
C24 C26 N28 C30 63.28(14) . . . . ?
C25 C27 N29 C31 -154.00(10) . . . . ?
C26 N28 C30 O32 1.71(16) . . . . ?
C26 N28 C30 C35 -177.42(9) . . . . ?
C27 N29 C31 O33 -0.03(17) . . . . ?
C27 N29 C31 C36 -179.00(9) . . . . ?
C36 N34 C35 C37 0.41(15) . . . . ?
C36 N34 C35 C30 -179.67(9) . . . . ?
O32 C30 C35 N34 161.11(10) . . . . ?
N28 C30 C35 N34 -19.74(14) . . . . ?
O32 C30 C35 C37 -18.96(15) . . . . ?
N28 C30 C35 C37 160.19(10) . . . . ?
C35 N34 C36 C38 -1.02(15) . . . . ?
C35 N34 C36 C31 177.94(9) . . . . ?
O33 C31 C36 N34 -177.37(10) . . . . ?
N29 C31 C36 N34 1.63(14) . . . . ?
O33 C31 C36 C38 1.64(16) . . . . ?
N29 C31 C36 C38 -179.37(10) . . . . ?
N34 C35 C37 C39 0.70(16) . . . . ?
C30 C35 C37 C39 -179.22(10) . . . . ?
N34 C36 C38 C39 0.51(16) . . . . ?
C31 C36 C38 C39 -178.43(10) . . . . ?
C35 C37 C39 C38 -1.20(16) . . . . ?
C36 C38 C39 C37 0.64(16) . . . . ?
O15 C5 C40 C4 179.13(9) . . . . ?
C3 C5 C40 C4 1.22(16) . . . . ?
O15 C5 C40 N6 0.62(14) . . . . ?
C3 C5 C40 N6 -177.29(10) . . . . ?
O14 C4 C40 C5 176.04(9) . . . . ?
C2 C4 C40 C5 -2.64(16) . . . . ?
O14 C4 C40 N6 -5.47(14) . . . . ?
C2 C4 C40 N6 175.85(10) . . . . ?
C7 N6 C40 C5 112.19(11) . . . . ?
C7 N6 C40 C4 -66.30(13) . . . . ?
C12 C10 C41 C9 -1.64(16) . . . . ?
C12 C10 C41 C7 177.61(10) . . . . ?
C11 C9 C41 C10 1.07(16) . . . . ?
C11 C9 C41 C7 -178.22(10) . . . . ?
O8 C7 C41 C10 163.80(10) . . . . ?
N6 C7 C41 C10 -18.77(15) . . . . ?
O8 C7 C41 C9 -16.93(15) . . . . ?
N6 C7 C41 C9 160.50(9) . . . . ?
